data_4503697
loop_
_publ_author_name
'Li, Yu'
'Jiang, Long'
'Feng, Xiao-Long'
'Lu, Tong-Bu'

_publ_section_title
;
 Anion Dependent Water Clusters Encapsulated Inside a Cryptand Cavity
;
_journal_issue 10
_journal_name_full 'Crystal Growth &amp; Design'
_journal_page_first 3689
_journal_paper_doi 10.1021/cg800292e
_journal_volume 8
_journal_year 2008
_chemical_formula_sum 'C36 H98 N8 O31 S3'
_chemical_formula_weight 1235.40
_chemical_name_systematic
; 
 ? 
;
_space_group_IT_number 61
_symmetry_cell_setting orthorhombic
_symmetry_space_group_name_Hall '-P 2ac 2ab'
_symmetry_space_group_name_H-M 'P b c a'
_atom_sites_solution_hydrogens geom
_atom_sites_solution_primary direct
_atom_sites_solution_secondary difmap
_audit_creation_method SHELXL-97
_cell_angle_alpha 90.00
_cell_angle_beta 90.00
_cell_angle_gamma 90.00
_cell_formula_units_Z 8
_cell_length_a 19.590(2)
_cell_length_b 19.487(2)
_cell_length_c 31.312(3)
_cell_measurement_temperature 173(2)
_cell_volume 11953(2)
_computing_cell_refinement 'Bruker SMART'
_computing_data_collection 'Bruker SMART'
_computing_data_reduction 'Bruker SAINT'
_computing_molecular_graphics 'Bruker SHELXTL'
_computing_publication_material 'Bruker SHELXTL'
_computing_structure_refinement 'SHELXL-97 (Sheldrick, 1997)'
_computing_structure_solution 'SHELXS-97 (Sheldrick, 1990)'
_diffrn_ambient_temperature 173(2)
_diffrn_measured_fraction_theta_full 0.985
_diffrn_measured_fraction_theta_max 0.985
_diffrn_measurement_device_type 'CCD area detector'
_diffrn_measurement_method 'phi and omega scans'
_diffrn_radiation_monochromator graphite
_diffrn_radiation_source 'fine-focus sealed tube'
_diffrn_radiation_type MoK\a
_diffrn_radiation_wavelength 0.71073
_diffrn_reflns_av_R_equivalents 0.0669
_diffrn_reflns_av_sigmaI/netI 0.0617
_diffrn_reflns_limit_h_max 23
_diffrn_reflns_limit_h_min -22
_diffrn_reflns_limit_k_max 23
_diffrn_reflns_limit_k_min -15
_diffrn_reflns_limit_l_max 36
_diffrn_reflns_limit_l_min -33
_diffrn_reflns_number 44531
_diffrn_reflns_theta_full 25.00
_diffrn_reflns_theta_max 25.00
_diffrn_reflns_theta_min 1.67
_exptl_absorpt_coefficient_mu 0.217
_exptl_absorpt_correction_T_max 0.9479
_exptl_absorpt_correction_T_min 0.9281
_exptl_absorpt_correction_type multi-scan
_exptl_absorpt_process_details 'SADABS (Sheldrick, 1996)'
_exptl_crystal_colour colorless
_exptl_crystal_density_diffrn 1.373
_exptl_crystal_density_method 'not measured'
_exptl_crystal_description block
_exptl_crystal_F_000 5328
_exptl_crystal_size_max 0.35
_exptl_crystal_size_mid 0.30
_exptl_crystal_size_min 0.25
_refine_diff_density_max 1.367
_refine_diff_density_min -0.755
_refine_diff_density_rms 0.085
_refine_ls_extinction_method none
_refine_ls_goodness_of_fit_ref 1.012
_refine_ls_hydrogen_treatment constr
_refine_ls_matrix_type full
_refine_ls_number_parameters 723
_refine_ls_number_reflns 10367
_refine_ls_number_restraints 34
_refine_ls_restrained_S_all 1.025
_refine_ls_R_factor_all 0.1197
_refine_ls_R_factor_gt 0.0669
_refine_ls_shift/su_max 0.001
_refine_ls_shift/su_mean 0.000
_refine_ls_structure_factor_coef Fsqd
_refine_ls_weighting_details 'calc w=1/[\s^2^(Fo^2^)+(0.0902P)^2^+39.5004P] where P=(Fo^2^+2Fc^2^)/3'
_refine_ls_weighting_scheme calc
_refine_ls_wR_factor_gt 0.1704
_refine_ls_wR_factor_ref 0.2123
_reflns_number_gt 6373
_reflns_number_total 10367
_reflns_threshold_expression >2sigma(I)
_cod_data_source_file cg800292e_si_004.cif
_cod_data_source_block qq
_cod_depositor_comments
;
The following automatic conversions were performed:

'_symmetry_cell_setting' value 'Orthorhombic' changed to
'orthorhombic' according to
/home/saulius/struct/CIF-dictionaries/cif_core.dic dictionary named
'cif_core.dic' version 2.4.1 from 2010-06-29.

Automatic conversion script
Id: cif_fix_values 1715 2011-07-08 13:25:40Z adriana 
;
_cod_original_cell_volume 11954(2)
_cod_original_sg_symbol_H-M Pbca
_cod_database_code 4503697

loop_
_symmetry_equiv_pos_as_xyz
'x, y, z'
'-x+1/2, -y, z+1/2'
'-x, y+1/2, -z+1/2'
'x+1/2, -y+1/2, -z'
'-x, -y, -z'
'x-1/2, y, -z-1/2'
'x, -y-1/2, z-1/2'
'-x-1/2, y-1/2, z'

loop_
_atom_site_label
_atom_site_type_symbol
_atom_site_fract_x
_atom_site_fract_y
_atom_site_fract_z
_atom_site_U_iso_or_equiv
_atom_site_adp_type
_atom_site_occupancy
_atom_site_symmetry_multiplicity
_atom_site_calc_flag
_atom_site_refinement_flags
_atom_site_disorder_assembly
_atom_site_disorder_group
C1 C 0.2327(2) 0.2061(2) 0.93876(15) 0.0279(11) Uani 1 1 d . . .
H1A H 0.2022 0.1757 0.9555 0.033 Uiso 1 1 calc R . .
H1B H 0.2241 0.1969 0.9081 0.033 Uiso 1 1 calc R . .
C2 C 0.2136(2) 0.2799(2) 0.94812(16) 0.0282(11) Uani 1 1 d . . .
H2A H 0.1656 0.2877 0.9395 0.034 Uiso 1 1 calc R . .
H2B H 0.2169 0.2881 0.9792 0.034 Uiso 1 1 calc R . .
C3 C 0.3188(2) 0.1183(2) 0.93222(15) 0.0278(11) Uani 1 1 d . . .
H3A H 0.2860 0.0860 0.9455 0.033 Uiso 1 1 calc R . .
H3B H 0.3650 0.1050 0.9420 0.033 Uiso 1 1 calc R . .
C4 C 0.3156(2) 0.1089(2) 0.88466(15) 0.0288(11) Uani 1 1 d . . .
H4A H 0.3279 0.0610 0.8776 0.035 Uiso 1 1 calc R . .
H4B H 0.2682 0.1167 0.8749 0.035 Uiso 1 1 calc R . .
C5 C 0.3140(2) 0.1882(2) 0.99517(15) 0.0282(11) Uani 1 1 d . . .
H5A H 0.2837 0.1530 1.0079 0.034 Uiso 1 1 calc R . .
H5B H 0.2992 0.2334 1.0062 0.034 Uiso 1 1 calc R . .
C6 C 0.3862(2) 0.1749(2) 1.01049(15) 0.0283(11) Uani 1 1 d . . .
H6A H 0.3879 0.1808 1.0419 0.034 Uiso 1 1 calc R . .
H6B H 0.3986 0.1267 1.0040 0.034 Uiso 1 1 calc R . .
C7 C 0.6002(3) 0.5820(3) 0.8170(2) 0.0498(16) Uani 1 1 d . . .
H7A H 0.6300 0.6129 0.8002 0.060 Uiso 1 1 calc R . .
H7B H 0.6103 0.5901 0.8475 0.060 Uiso 1 1 calc R . .
C8 C 0.5266(3) 0.6019(3) 0.8087(2) 0.0426(14) Uani 1 1 d . . .
H8A H 0.5201 0.6508 0.8163 0.051 Uiso 1 1 calc R . .
H8B H 0.5167 0.5968 0.7779 0.051 Uiso 1 1 calc R . .
C9 C 0.6177(3) 0.5013(3) 0.75999(18) 0.0487(15) Uani 1 1 d . . .
H9A H 0.6540 0.5305 0.7476 0.058 Uiso 1 1 calc R . .
H9B H 0.5735 0.5189 0.7493 0.058 Uiso 1 1 calc R . .
C10 C 0.6272(3) 0.4290(3) 0.74297(17) 0.0381(13) Uani 1 1 d . . .
H10A H 0.6233 0.4296 0.7115 0.046 Uiso 1 1 calc R . .
H10B H 0.6736 0.4126 0.7504 0.046 Uiso 1 1 calc R . .
C11 C 0.6890(3) 0.4985(3) 0.82190(18) 0.0411(13) Uani 1 1 d . . .
H11A H 0.7185 0.5356 0.8105 0.049 Uiso 1 1 calc R . .
H11B H 0.7055 0.4547 0.8097 0.049 Uiso 1 1 calc R . .
C12 C 0.6983(2) 0.4957(2) 0.86966(16) 0.0311(11) Uani 1 1 d . . .
H12A H 0.7473 0.4886 0.8762 0.037 Uiso 1 1 calc R . .
H12B H 0.6845 0.5403 0.8822 0.037 Uiso 1 1 calc R . .
C13 C 0.2255(2) 0.3989(2) 0.92073(16) 0.0281(11) Uani 1 1 d . . .
H13A H 0.2135 0.4167 0.9494 0.034 Uiso 1 1 calc R . .
H13B H 0.1829 0.3943 0.9040 0.034 Uiso 1 1 calc R . .
C14 C 0.2726(2) 0.4489(2) 0.89878(15) 0.0262(10) Uani 1 1 d . . .
C15 C 0.3164(2) 0.4906(2) 0.92237(16) 0.0298(11) Uani 1 1 d . . .
H15 H 0.3171 0.4875 0.9526 0.036 Uiso 1 1 calc R . .
C16 C 0.3590(2) 0.5367(2) 0.90168(17) 0.0326(12) Uani 1 1 d . . .
H16 H 0.3885 0.5651 0.9180 0.039 Uiso 1 1 calc R . .
C17 C 0.3592(2) 0.5421(2) 0.85784(17) 0.0324(12) Uani 1 1 d . . .
C18 C 0.3143(2) 0.5018(3) 0.83447(17) 0.0326(12) Uani 1 1 d . . .
H18 H 0.3131 0.5059 0.8043 0.039 Uiso 1 1 calc R . .
C19 C 0.2711(2) 0.4554(2) 0.85464(15) 0.0305(11) Uani 1 1 d . . .
H19 H 0.2406 0.4282 0.8382 0.037 Uiso 1 1 calc R . .
C20 C 0.4078(3) 0.5908(3) 0.8357(2) 0.0422(14) Uani 1 1 d . . .
H20A H 0.3910 0.6007 0.8066 0.051 Uiso 1 1 calc R . .
H20B H 0.4099 0.6346 0.8517 0.051 Uiso 1 1 calc R . .
C21 C 0.3782(2) 0.1312(3) 0.81723(15) 0.0318(11) Uani 1 1 d . . .
H21A H 0.3352 0.1267 0.8008 0.038 Uiso 1 1 calc R . .
H21B H 0.3993 0.0852 0.8192 0.038 Uiso 1 1 calc R . .
C22 C 0.4257(2) 0.1787(3) 0.79372(15) 0.0297(11) Uani 1 1 d . . .
C23 C 0.4010(2) 0.2293(3) 0.76668(16) 0.0325(12) Uani 1 1 d . . .
H23 H 0.3532 0.2331 0.7622 0.039 Uiso 1 1 calc R . .
C24 C 0.4446(3) 0.2744(3) 0.74607(16) 0.0355(12) Uani 1 1 d . . .
H24 H 0.4265 0.3085 0.7276 0.043 Uiso 1 1 calc R . .
C25 C 0.5144(3) 0.2697(3) 0.75239(16) 0.0359(12) Uani 1 1 d . . .
C26 C 0.5402(3) 0.2176(3) 0.77821(17) 0.0368(13) Uani 1 1 d . . .
H26 H 0.5881 0.2127 0.7817 0.044 Uiso 1 1 calc R . .
C27 C 0.4961(3) 0.1728(3) 0.79882(16) 0.0342(12) Uani 1 1 d . . .
H27 H 0.5141 0.1377 0.8166 0.041 Uiso 1 1 calc R . .
C28 C 0.5626(3) 0.3209(3) 0.73149(17) 0.0434(14) Uani 1 1 d . . .
H28A H 0.6064 0.2980 0.7246 0.052 Uiso 1 1 calc R . .
H28B H 0.5424 0.3377 0.7045 0.052 Uiso 1 1 calc R . .
C29 C 0.5023(2) 0.2261(2) 1.01595(16) 0.0288(11) Uani 1 1 d . . .
H29A H 0.5234 0.1801 1.0181 0.035 Uiso 1 1 calc R . .
H29B H 0.4917 0.2422 1.0452 0.035 Uiso 1 1 calc R . .
C30 C 0.5519(2) 0.2752(2) 0.99517(15) 0.0258(10) Uani 1 1 d . . .
C31 C 0.5475(2) 0.3449(2) 1.00449(16) 0.0289(11) Uani 1 1 d . . .
H31 H 0.5147 0.3612 1.0244 0.035 Uiso 1 1 calc R . .
C32 C 0.5916(2) 0.3905(2) 0.98419(15) 0.0299(11) Uani 1 1 d . . .
H32 H 0.5891 0.4380 0.9908 0.036 Uiso 1 1 calc R . .
C33 C 0.6390(2) 0.3681(2) 0.95466(15) 0.0269(11) Uani 1 1 d . . .
C34 C 0.6439(2) 0.2978(3) 0.94643(15) 0.0300(11) Uani 1 1 d . . .
H34 H 0.6773 0.2814 0.9270 0.036 Uiso 1 1 calc R . .
C35 C 0.6007(2) 0.2521(2) 0.96628(15) 0.0285(11) Uani 1 1 d . . .
H35 H 0.6043 0.2045 0.9602 0.034 Uiso 1 1 calc R . .
C36 C 0.6849(3) 0.4186(3) 0.93202(16) 0.0346(12) Uani 1 1 d . . .
H36A H 0.6907 0.4599 0.9501 0.042 Uiso 1 1 calc R . .
H36B H 0.7305 0.3976 0.9280 0.042 Uiso 1 1 calc R . .
N1 N 0.30405(18) 0.18766(18) 0.94846(12) 0.0230(8) Uani 1 1 d . . .
N2 N 0.25845(18) 0.32970(18) 0.92527(12) 0.0226(8) Uani 1 1 d . . .
H2C H 0.2685 0.3128 0.8986 0.027 Uiso 1 1 calc R . .
H2D H 0.2988 0.3343 0.9400 0.027 Uiso 1 1 calc R . .
N3 N 0.36213(19) 0.15627(19) 0.86105(12) 0.0249(9) Uani 1 1 d . . .
H3C H 0.3420 0.1988 0.8592 0.030 Uiso 1 1 calc R . .
H3D H 0.4021 0.1610 0.8762 0.030 Uiso 1 1 calc R . .
N4 N 0.43747(18) 0.22140(18) 0.99038(12) 0.0224(8) Uani 1 1 d . . .
H4C H 0.4189 0.2645 0.9877 0.027 Uiso 1 1 calc R . .
H4D H 0.4475 0.2056 0.9634 0.027 Uiso 1 1 calc R . .
N5 N 0.61886(19) 0.5103(2) 0.80663(13) 0.0300(10) Uani 1 1 d . . .
N6 N 0.47768(19) 0.5597(2) 0.83339(13) 0.0300(9) Uani 1 1 d . . .
H6C H 0.4942 0.5539 0.8607 0.036 Uiso 1 1 calc R . .
H6D H 0.4745 0.5170 0.8210 0.036 Uiso 1 1 calc R . .
N7 N 0.5756(2) 0.3804(2) 0.76083(13) 0.0346(10) Uani 1 1 d . . .
H7C H 0.5353 0.4034 0.7654 0.042 Uiso 1 1 calc R . .
H7D H 0.5908 0.3641 0.7867 0.042 Uiso 1 1 calc R . .
N8 N 0.65738(19) 0.43947(19) 0.88990(12) 0.0256(9) Uani 1 1 d . . .
H8C H 0.6130 0.4541 0.8932 0.031 Uiso 1 1 calc R . .
H8D H 0.6570 0.4020 0.8720 0.031 Uiso 1 1 calc R . .
O1W O 0.45592(17) 0.39738(17) 0.91908(11) 0.0333(8) Uani 1 1 d . . .
H1C H 0.4890 0.3684 0.9202 0.050 Uiso 1 1 d R . .
H1D H 0.4303 0.3910 0.9410 0.050 Uiso 1 1 d R . .
O3W O 0.63798(18) 0.32642(18) 0.83514(11) 0.0377(8) Uani 1 1 d . . .
H3E H 0.6730 0.2999 0.8351 0.057 Uiso 1 1 d R . .
H3F H 0.6073 0.3080 0.8508 0.057 Uiso 1 1 d R . .
O5W O 0.45438(17) 0.44492(19) 0.78305(11) 0.0394(9) Uani 1 1 d . . .
H5E H 0.4369 0.4154 0.8002 0.059 Uiso 1 1 d R . .
H5F H 0.4236 0.4566 0.7650 0.059 Uiso 1 1 d R . .
O12W O 0.2626(3) 0.7233(3) 0.66892(18) 0.0923(18) Uani 1 1 d . . .
H12C H 0.2243 0.7430 0.6624 0.138 Uiso 1 1 d R . .
H12D H 0.2681 0.6892 0.6516 0.138 Uiso 1 1 d R . .
O13W O 0.2892(3) 0.6272(3) 0.73896(16) 0.0797(15) Uani 1 1 d . . .
H13C H 0.2688 0.6578 0.7235 0.119 Uiso 1 1 d R . .
H13D H 0.2929 0.6444 0.7643 0.119 Uiso 1 1 d R . .
S2 S 0.22917(6) 0.26660(7) 0.82035(4) 0.0295(3) Uani 1 1 d . . .
O5 O 0.21752(19) 0.19294(19) 0.81705(12) 0.0450(10) Uani 1 1 d . . .
O6 O 0.29392(15) 0.27713(16) 0.84570(10) 0.0278(7) Uani 1 1 d . . .
O7 O 0.17498(18) 0.3006(2) 0.84422(12) 0.0513(11) Uani 1 1 d . . .
O8 O 0.23663(19) 0.2970(2) 0.77817(11) 0.0425(9) Uani 1 1 d . . .
O4W O 0.40837(16) 0.35379(18) 0.83948(11) 0.0350(8) Uani 1 1 d . . .
H4E H 0.4051 0.3778 0.8633 0.052 Uiso 1 1 d R . .
H4F H 0.3692 0.3328 0.8353 0.052 Uiso 1 1 d R . .
O14W O 0.3022(3) 0.3863(3) 0.72351(16) 0.0821(16) Uani 1 1 d . . .
H14A H 0.3054 0.3668 0.6988 0.123 Uiso 1 1 d RD . .
H14B H 0.2859 0.3559 0.7408 0.123 Uiso 1 1 d R . .
O16W O 0.0541(4) 0.2641(3) 0.8800(2) 0.119(2) Uani 1 1 d . . .
H16B H 0.0197 0.2842 0.8684 0.179 Uiso 1 1 d R . .
H16C H 0.0901 0.2753 0.8658 0.179 Uiso 1 1 d R . .
O17W O 0.3088(4) 0.3581(4) 0.6398(2) 0.140(3) Uani 1 1 d DU . .
H17A H 0.3383 0.3281 0.6324 0.209 Uiso 1 1 d RD . .
H17B H 0.3159 0.3946 0.6254 0.209 Uiso 1 1 d RD . .
O19W O 0.3760(6) 0.2411(4) 0.6325(3) 0.067(4) Uani 0.543(16) 1 d PU A 1
O19' O 0.4303(8) 0.2240(7) 0.6276(4) 0.083(5) Uani 0.457(16) 1 d PU A 2
O18W O -0.0393(9) 0.3598(9) 0.8755(6) 0.050(7) Uani 0.215(12) 1 d PU B 1
O18' O 0.0106(5) 0.3899(4) 0.9053(3) 0.114(4) Uani 0.785(12) 1 d PU B 2
S3 S 0.50944(6) 0.09808(6) 0.91459(4) 0.0308(3) Uani 1 1 d . . .
O9 O 0.57865(18) 0.09579(19) 0.89829(13) 0.0473(10) Uani 1 1 d . . .
O10 O 0.48150(16) 0.16909(15) 0.90957(10) 0.0276(7) Uani 1 1 d . . .
O11 O 0.5057(2) 0.0812(2) 0.95990(12) 0.0521(11) Uani 1 1 d . . .
O12 O 0.46578(19) 0.05126(18) 0.89047(14) 0.0498(11) Uani 1 1 d . . .
O2W O 0.52231(16) 0.28966(17) 0.87508(11) 0.0329(8) Uani 1 1 d . . .
H2E H 0.4841 0.2965 0.8625 0.049 Uiso 1 1 d R . .
H2F H 0.5209 0.2502 0.8871 0.049 Uiso 1 1 d R . .
O8W O 0.53392(17) 0.50963(18) 0.90906(11) 0.0360(8) Uani 1 1 d . . .
H8E H 0.5506 0.5304 0.9309 0.054 Uiso 1 1 d R . .
H8F H 0.5089 0.4765 0.9180 0.054 Uiso 1 1 d R . .
S1 S 0.35492(6) 0.37762(6) 1.02309(4) 0.0269(3) Uani 1 1 d . . .
O1 O 0.37041(15) 0.34750(16) 0.98007(10) 0.0265(7) Uani 1 1 d . . .
O2 O 0.37837(19) 0.32975(19) 1.05562(11) 0.0406(9) Uani 1 1 d . . .
O3 O 0.28092(18) 0.3872(2) 1.02568(12) 0.0436(9) Uani 1 1 d . . .
O4 O 0.3902(2) 0.44307(18) 1.02639(12) 0.0475(10) Uani 1 1 d . . .
O10W O 0.7113(2) 0.1473(2) 0.89916(14) 0.0627(12) Uani 1 1 d . . .
H10C H 0.7349 0.1393 0.9214 0.094 Uiso 1 1 d R . .
H10D H 0.6706 0.1306 0.9032 0.094 Uiso 1 1 d R . .
O15W O 0.3697(2) 0.5085(3) 0.72401(15) 0.0762(15) Uani 1 1 d . . .
H15B H 0.3499 0.4716 0.7153 0.114 Uiso 1 1 d R . .
H15C H 0.3413 0.5425 0.7214 0.114 Uiso 1 1 d R . .
O7W O 0.58211(19) 0.0373(2) 1.02770(13) 0.0493(10) Uani 1 1 d . . .
H7E H 0.5597 0.0562 1.0072 0.074 Uiso 1 1 d R . .
H7F H 0.5554 0.0068 1.0391 0.074 Uiso 1 1 d R . .
O9W O 0.6331(2) -0.0401(2) 0.90579(14) 0.0573(11) Uani 1 1 d . . .
H9C H 0.6526 -0.0283 0.9293 0.086 Uiso 1 1 d R . .
H9D H 0.6142 -0.0032 0.8956 0.086 Uiso 1 1 d R . .
O11W O 0.5033(2) -0.0242(3) 0.81840(17) 0.0840(17) Uani 1 1 d . . .
H11E H 0.5470 -0.0191 0.8186 0.126 Uiso 1 1 d R . .
H11F H 0.4885 -0.0062 0.8421 0.126 Uiso 1 1 d R . .
O6W O 0.19457(19) 0.50326(18) 1.01852(12) 0.0428(9) Uani 1 1 d . . .
H6E H 0.1615 0.4955 1.0010 0.064 Uiso 1 1 d R . .
H6F H 0.2171 0.4717 1.0200 0.064 Uiso 1 1 d R . .

loop_
_atom_site_aniso_label
_atom_site_aniso_U_11
_atom_site_aniso_U_22
_atom_site_aniso_U_33
_atom_site_aniso_U_23
_atom_site_aniso_U_13
_atom_site_aniso_U_12
C1 0.024(2) 0.032(3) 0.028(3) 0.004(2) 0.000(2) -0.006(2)
C2 0.024(2) 0.033(3) 0.028(3) 0.003(2) 0.005(2) -0.001(2)
C3 0.025(2) 0.023(2) 0.034(3) 0.001(2) -0.001(2) -0.005(2)
C4 0.028(3) 0.024(2) 0.034(3) -0.007(2) -0.001(2) -0.009(2)
C5 0.027(3) 0.030(3) 0.027(3) 0.001(2) 0.004(2) -0.006(2)
C6 0.032(3) 0.027(3) 0.025(3) 0.005(2) 0.001(2) -0.004(2)
C7 0.037(3) 0.035(3) 0.078(4) 0.021(3) 0.005(3) -0.003(2)
C8 0.033(3) 0.031(3) 0.063(4) 0.028(3) 0.008(3) 0.001(2)
C9 0.034(3) 0.067(4) 0.045(4) 0.020(3) -0.003(3) -0.009(3)
C10 0.028(3) 0.057(3) 0.029(3) 0.010(3) 0.006(2) -0.007(2)
C11 0.031(3) 0.042(3) 0.050(4) 0.013(3) 0.002(2) -0.004(2)
C12 0.028(2) 0.025(3) 0.040(3) 0.010(2) -0.002(2) -0.008(2)
C13 0.024(2) 0.027(2) 0.034(3) 0.001(2) 0.005(2) 0.005(2)
C14 0.024(2) 0.023(2) 0.032(3) 0.001(2) 0.004(2) 0.0102(19)
C15 0.032(3) 0.030(3) 0.027(3) 0.000(2) -0.001(2) 0.010(2)
C16 0.027(3) 0.025(3) 0.045(3) 0.001(2) -0.002(2) 0.006(2)
C17 0.027(3) 0.025(3) 0.046(3) 0.008(2) 0.004(2) 0.010(2)
C18 0.030(3) 0.038(3) 0.030(3) 0.010(2) 0.006(2) 0.013(2)
C19 0.028(3) 0.033(3) 0.030(3) 0.002(2) 0.001(2) 0.007(2)
C20 0.030(3) 0.032(3) 0.065(4) 0.017(3) 0.006(3) 0.010(2)
C21 0.031(3) 0.036(3) 0.029(3) -0.012(2) -0.001(2) -0.002(2)
C22 0.026(2) 0.037(3) 0.026(3) -0.017(2) 0.002(2) 0.000(2)
C23 0.024(2) 0.042(3) 0.031(3) -0.011(2) 0.002(2) 0.003(2)
C24 0.036(3) 0.044(3) 0.026(3) -0.009(2) 0.000(2) 0.003(2)
C25 0.031(3) 0.049(3) 0.027(3) -0.013(2) 0.010(2) -0.001(2)
C26 0.023(3) 0.049(3) 0.039(3) -0.018(3) 0.003(2) 0.002(2)
C27 0.034(3) 0.040(3) 0.028(3) -0.016(2) -0.002(2) 0.005(2)
C28 0.037(3) 0.063(4) 0.030(3) -0.016(3) 0.009(2) -0.004(3)
C29 0.025(2) 0.029(3) 0.032(3) 0.005(2) -0.005(2) -0.001(2)
C30 0.023(2) 0.027(3) 0.027(3) 0.005(2) -0.009(2) -0.0030(19)
C31 0.027(2) 0.030(3) 0.029(3) 0.001(2) -0.003(2) -0.002(2)
C32 0.031(3) 0.028(3) 0.032(3) 0.000(2) -0.010(2) -0.006(2)
C33 0.023(2) 0.032(3) 0.026(3) 0.008(2) -0.008(2) -0.005(2)
C34 0.023(2) 0.040(3) 0.027(3) 0.000(2) -0.004(2) -0.004(2)
C35 0.025(2) 0.031(3) 0.029(3) -0.004(2) -0.008(2) 0.002(2)
C36 0.031(3) 0.042(3) 0.031(3) 0.010(2) -0.009(2) -0.008(2)
N1 0.0222(19) 0.024(2) 0.023(2) -0.0016(16) 0.0025(16) -0.0049(16)
N2 0.0209(19) 0.026(2) 0.021(2) -0.0001(16) -0.0002(15) -0.0003(16)
N3 0.022(2) 0.027(2) 0.025(2) -0.0073(17) -0.0016(16) -0.0012(16)
N4 0.023(2) 0.0214(19) 0.022(2) 0.0018(16) -0.0001(15) -0.0023(15)
N5 0.023(2) 0.031(2) 0.036(3) 0.0150(18) 0.0004(17) -0.0010(17)
N6 0.026(2) 0.028(2) 0.036(2) 0.0104(18) 0.0022(18) 0.0021(17)
N7 0.023(2) 0.054(3) 0.027(2) 0.000(2) 0.0036(17) -0.0043(19)
N8 0.023(2) 0.026(2) 0.028(2) 0.0061(17) -0.0024(16) -0.0020(16)
O1W 0.0316(18) 0.0347(19) 0.033(2) 0.0015(15) 0.0052(15) 0.0005(15)
O3W 0.043(2) 0.037(2) 0.032(2) 0.0026(16) -0.0019(16) -0.0099(17)
O5W 0.0298(19) 0.053(2) 0.035(2) 0.0013(17) 0.0029(16) -0.0053(17)
O12W 0.069(3) 0.105(4) 0.102(4) -0.033(3) 0.000(3) 0.007(3)
O13W 0.089(4) 0.089(4) 0.060(3) -0.027(3) 0.005(3) -0.026(3)
S2 0.0239(6) 0.0421(7) 0.0224(7) -0.0021(5) -0.0016(5) 0.0026(5)
O5 0.045(2) 0.045(2) 0.044(2) -0.0017(18) -0.0129(18) -0.0128(18)
O6 0.0238(16) 0.0324(18) 0.0271(19) -0.0029(14) -0.0015(14) 0.0023(14)
O7 0.0273(19) 0.093(3) 0.034(2) -0.016(2) -0.0045(16) 0.015(2)
O8 0.047(2) 0.055(2) 0.026(2) 0.0087(17) -0.0048(16) 0.0032(19)
O4W 0.0309(19) 0.043(2) 0.031(2) -0.0068(16) -0.0012(15) -0.0053(16)
O14W 0.079(3) 0.082(4) 0.086(4) 0.032(3) 0.024(3) 0.016(3)
O16W 0.134(5) 0.122(5) 0.103(5) 0.008(4) 0.076(4) -0.022(4)
O17W 0.167(5) 0.129(4) 0.123(4) 0.013(3) 0.016(4) -0.057(4)
O19W 0.087(6) 0.056(5) 0.056(5) -0.006(3) -0.006(4) -0.003(4)
O19' 0.086(7) 0.089(6) 0.072(6) 0.007(4) -0.008(4) -0.020(4)
O18W 0.049(8) 0.048(8) 0.054(8) -0.003(5) 0.000(5) 0.000(5)
O18' 0.140(5) 0.090(5) 0.113(5) 0.006(4) -0.018(4) -0.005(4)
S3 0.0277(6) 0.0266(6) 0.0382(8) -0.0015(5) -0.0010(5) 0.0028(5)
O9 0.028(2) 0.046(2) 0.068(3) 0.001(2) 0.0032(18) 0.0048(17)
O10 0.0291(17) 0.0223(16) 0.0316(19) -0.0010(14) -0.0027(14) -0.0008(13)
O11 0.072(3) 0.044(2) 0.041(2) 0.0142(18) 0.001(2) 0.018(2)
O12 0.042(2) 0.031(2) 0.077(3) -0.0175(19) -0.010(2) 0.0022(17)
O2W 0.0331(19) 0.0305(18) 0.035(2) 0.0048(15) -0.0032(15) 0.0010(15)
O8W 0.0356(19) 0.038(2) 0.034(2) 0.0072(16) -0.0020(15) -0.0041(16)
S1 0.0299(6) 0.0251(6) 0.0257(7) -0.0020(5) -0.0020(5) 0.0010(5)
O1 0.0286(17) 0.0265(17) 0.0245(18) -0.0042(14) -0.0005(13) 0.0011(14)
O2 0.048(2) 0.045(2) 0.029(2) 0.0105(16) -0.0003(16) 0.0064(18)
O3 0.035(2) 0.054(2) 0.042(2) -0.0049(18) 0.0020(17) 0.0115(17)
O4 0.071(3) 0.030(2) 0.042(2) -0.0060(17) -0.008(2) -0.0160(19)
O10W 0.054(3) 0.077(3) 0.057(3) 0.025(2) -0.008(2) -0.008(2)
O15W 0.055(3) 0.108(4) 0.066(3) 0.002(3) -0.009(2) -0.006(3)
O7W 0.041(2) 0.054(2) 0.053(3) 0.011(2) -0.0010(19) -0.0001(19)
O9W 0.057(3) 0.057(3) 0.057(3) -0.012(2) -0.006(2) 0.000(2)
O11W 0.055(3) 0.110(4) 0.087(4) -0.040(3) -0.002(3) 0.007(3)
O6W 0.045(2) 0.036(2) 0.047(2) -0.0005(17) -0.0061(18) 0.0028(17)

loop_
_atom_type_symbol
_atom_type_description
_atom_type_scat_dispersion_real
_atom_type_scat_dispersion_imag
_atom_type_scat_source
C C 0.0033 0.0016 'International Tables Vol C Tables 4.2.6.8 and 6.1.1.4'
H H 0.0000 0.0000 'International Tables Vol C Tables 4.2.6.8 and 6.1.1.4'
N N 0.0061 0.0033 'International Tables Vol C Tables 4.2.6.8 and 6.1.1.4'
O O 0.0106 0.0060 'International Tables Vol C Tables 4.2.6.8 and 6.1.1.4'
S S 0.1246 0.1234 'International Tables Vol C Tables 4.2.6.8 and 6.1.1.4'

loop_
_geom_angle_atom_site_label_1
_geom_angle_atom_site_label_2
_geom_angle_atom_site_label_3
_geom_angle
N1 C1 C2 115.2(4)
N1 C1 H1A 108.5
C2 C1 H1A 108.5
N1 C1 H1B 108.5
C2 C1 H1B 108.5
H1A C1 H1B 107.5
N2 C2 C1 112.3(4)
N2 C2 H2A 109.1
C1 C2 H2A 109.1
N2 C2 H2B 109.1
C1 C2 H2B 109.1
H2A C2 H2B 107.9
N1 C3 C4 116.5(4)
N1 C3 H3A 108.2
C4 C3 H3A 108.2
N1 C3 H3B 108.2
C4 C3 H3B 108.2
H3A C3 H3B 107.3
N3 C4 C3 113.0(4)
N3 C4 H4A 109.0
C3 C4 H4A 109.0
N3 C4 H4B 109.0
C3 C4 H4B 109.0
H4A C4 H4B 107.8
N1 C5 C6 115.8(4)
N1 C5 H5A 108.3
C6 C5 H5A 108.3
N1 C5 H5B 108.3
C6 C5 H5B 108.3
H5A C5 H5B 107.4
N4 C6 C5 113.0(4)
N4 C6 H6A 109.0
C5 C6 H6A 109.0
N4 C6 H6B 109.0
C5 C6 H6B 109.0
H6A C6 H6B 107.8
N5 C7 C8 116.1(5)
N5 C7 H7A 108.3
C8 C7 H7A 108.3
N5 C7 H7B 108.3
C8 C7 H7B 108.3
H7A C7 H7B 107.4
N6 C8 C7 112.6(4)
N6 C8 H8A 109.1
C7 C8 H8A 109.1
N6 C8 H8B 109.1
C7 C8 H8B 109.1
H8A C8 H8B 107.8
N5 C9 C10 117.2(5)
N5 C9 H9A 108.0
C10 C9 H9A 108.0
N5 C9 H9B 108.0
C10 C9 H9B 108.0
H9A C9 H9B 107.2
N7 C10 C9 112.0(4)
N7 C10 H10A 109.2
C9 C10 H10A 109.2
N7 C10 H10B 109.2
C9 C10 H10B 109.2
H10A C10 H10B 107.9
N5 C11 C12 116.1(4)
N5 C11 H11A 108.3
C12 C11 H11A 108.3
N5 C11 H11B 108.3
C12 C11 H11B 108.3
H11A C11 H11B 107.4
N8 C12 C11 112.4(4)
N8 C12 H12A 109.1
C11 C12 H12A 109.1
N8 C12 H12B 109.1
C11 C12 H12B 109.1
H12A C12 H12B 107.9
N2 C13 C14 111.2(4)
N2 C13 H13A 109.4
C14 C13 H13A 109.4
N2 C13 H13B 109.4
C14 C13 H13B 109.4
H13A C13 H13B 108.0
C19 C14 C15 119.2(5)
C19 C14 C13 120.0(4)
C15 C14 C13 120.8(4)
C16 C15 C14 120.0(5)
C16 C15 H15 120.0
C14 C15 H15 120.0
C17 C16 C15 121.2(5)
C17 C16 H16 119.4
C15 C16 H16 119.4
C16 C17 C18 118.7(5)
C16 C17 C20 120.4(5)
C18 C17 C20 120.9(5)
C17 C18 C19 121.0(5)
C17 C18 H18 119.5
C19 C18 H18 119.5
C14 C19 C18 119.9(5)
C14 C19 H19 120.0
C18 C19 H19 120.0
N6 C20 C17 110.1(4)
N6 C20 H20A 109.6
C17 C20 H20A 109.6
N6 C20 H20B 109.6
C17 C20 H20B 109.6
H20A C20 H20B 108.2
N3 C21 C22 112.3(4)
N3 C21 H21A 109.1
C22 C21 H21A 109.1
N3 C21 H21B 109.1
C22 C21 H21B 109.1
H21A C21 H21B 107.9
C23 C22 C27 118.4(5)
C23 C22 C21 121.2(4)
C27 C22 C21 120.4(5)
C24 C23 C22 121.3(5)
C24 C23 H23 119.3
C22 C23 H23 119.3
C23 C24 C25 120.0(5)
C23 C24 H24 120.0
C25 C24 H24 120.0
C24 C25 C26 119.2(5)
C24 C25 C28 120.6(5)
C26 C25 C28 120.2(5)
C27 C26 C25 120.3(5)
C27 C26 H26 119.9
C25 C26 H26 119.9
C26 C27 C22 120.7(5)
C26 C27 H27 119.7
C22 C27 H27 119.7
N7 C28 C25 110.3(4)
N7 C28 H28A 109.6
C25 C28 H28A 109.6
N7 C28 H28B 109.6
C25 C28 H28B 109.6
H28A C28 H28B 108.1
N4 C29 C30 110.7(4)
N4 C29 H29A 109.5
C30 C29 H29A 109.5
N4 C29 H29B 109.5
C30 C29 H29B 109.5
H29A C29 H29B 108.1
C35 C30 C31 119.6(4)
C35 C30 C29 121.2(4)
C31 C30 C29 119.2(4)
C30 C31 C32 119.2(5)
C30 C31 H31 120.4
C32 C31 H31 120.4
C33 C32 C31 121.4(5)
C33 C32 H32 119.3
C31 C32 H32 119.3
C32 C33 C34 118.7(4)
C32 C33 C36 120.6(4)
C34 C33 C36 120.8(5)
C35 C34 C33 120.6(5)
C35 C34 H34 119.7
C33 C34 H34 119.7
C34 C35 C30 120.5(4)
C34 C35 H35 119.7
C30 C35 H35 119.7
N8 C36 C33 112.3(4)
N8 C36 H36A 109.1
C33 C36 H36A 109.1
N8 C36 H36B 109.1
C33 C36 H36B 109.1
H36A C36 H36B 107.9
C3 N1 C1 109.7(4)
C3 N1 C5 108.8(4)
C1 N1 C5 109.1(4)
C2 N2 C13 112.1(3)
C2 N2 H2C 109.2
C13 N2 H2C 109.2
C2 N2 H2D 109.2
C13 N2 H2D 109.2
H2C N2 H2D 107.9
C21 N3 C4 112.5(4)
C21 N3 H3C 109.1
C4 N3 H3C 109.1
C21 N3 H3D 109.1
C4 N3 H3D 109.1
H3C N3 H3D 107.8
C6 N4 C29 112.4(3)
C6 N4 H4C 109.1
C29 N4 H4C 109.1
C6 N4 H4D 109.1
C29 N4 H4D 109.1
H4C N4 H4D 107.9
C9 N5 C11 108.5(4)
C9 N5 C7 109.0(4)
C11 N5 C7 107.8(4)
C8 N6 C20 113.0(4)
C8 N6 H6C 109.0
C20 N6 H6C 109.0
C8 N6 H6D 109.0
C20 N6 H6D 109.0
H6C N6 H6D 107.8
C10 N7 C28 112.0(4)
C10 N7 H7C 109.2
C28 N7 H7C 109.2
C10 N7 H7D 109.2
C28 N7 H7D 109.2
H7C N7 H7D 107.9
C36 N8 C12 112.4(4)
C36 N8 H8C 109.1
C12 N8 H8C 109.1
C36 N8 H8D 109.1
C12 N8 H8D 109.1
H8C N8 H8D 107.9
H1C O1W H1D 108.2
H3E O3W H3F 108.1
H5E O5W H5F 108.1
H12C O12W H12D 107.3
H13C O13W H13D 106.5
O8 S2 O5 110.7(2)
O8 S2 O7 110.7(2)
O5 S2 O7 111.7(3)
O8 S2 O6 109.7(2)
O5 S2 O6 107.6(2)
O7 S2 O6 106.3(2)
H4E O4W H4F 108.0
H14A O14W H14B 106.5
H16B O16W H16C 107.8
H17A O17W H17B 108.5
O9 S3 O11 112.5(2)
O9 S3 O12 110.3(2)
O11 S3 O12 109.4(3)
O9 S3 O10 109.5(2)
O11 S3 O10 107.0(2)
O12 S3 O10 108.0(2)
H2E O2W H2F 108.2
H8E O8W H8F 108.2
O4 S1 O2 111.3(2)
O4 S1 O3 110.8(2)
O2 S1 O3 110.8(2)
O4 S1 O1 108.1(2)
O2 S1 O1 108.3(2)
O3 S1 O1 107.4(2)
H10C O10W H10D 108.3
H15B O15W H15C 108.7
H7E O7W H7F 106.9
H9D O9W H9C 106.4
H9D O9W H9D 0.0
H9C O9W H9D 106.4
H11E O11W H11F 106.0
H6E O6W H6F 109.5

loop_
_geom_bond_atom_site_label_1
_geom_bond_atom_site_label_2
_geom_bond_distance
C1 N1 1.475(6)
C1 C2 1.515(7)
C1 H1A 0.9900
C1 H1B 0.9900
C2 N2 1.492(6)
C2 H2A 0.9900
C2 H2B 0.9900
C3 N1 1.473(6)
C3 C4 1.502(7)
C3 H3A 0.9900
C3 H3B 0.9900
C4 N3 1.493(6)
C4 H4A 0.9900
C4 H4B 0.9900
C5 N1 1.476(6)
C5 C6 1.517(6)
C5 H5A 0.9900
C5 H5B 0.9900
C6 N4 1.492(6)
C6 H6A 0.9900
C6 H6B 0.9900
C7 N5 1.479(7)
C7 C8 1.517(7)
C7 H7A 0.9900
C7 H7B 0.9900
C8 N6 1.481(6)
C8 H8A 0.9900
C8 H8B 0.9900
C9 N5 1.471(7)
C9 C10 1.518(8)
C9 H9A 0.9900
C9 H9B 0.9900
C10 N7 1.495(6)
C10 H10A 0.9900
C10 H10B 0.9900
C11 N5 1.473(6)
C11 C12 1.508(7)
C11 H11A 0.9900
C11 H11B 0.9900
C12 N8 1.499(6)
C12 H12A 0.9900
C12 H12B 0.9900
C13 N2 1.501(6)
C13 C14 1.508(6)
C13 H13A 0.9900
C13 H13B 0.9900
C14 C19 1.388(7)
C14 C15 1.394(7)
C15 C16 1.386(7)
C15 H15 0.9500
C16 C17 1.377(7)
C16 H16 0.9500
C17 C18 1.387(7)
C17 C20 1.512(7)
C18 C19 1.390(7)
C18 H18 0.9500
C19 H19 0.9500
C20 N6 1.499(6)
C20 H20A 0.9900
C20 H20B 0.9900
C21 N3 1.490(6)
C21 C22 1.505(7)
C21 H21A 0.9900
C21 H21B 0.9900
C22 C23 1.387(7)
C22 C27 1.392(7)
C23 C24 1.385(7)
C23 H23 0.9500
C24 C25 1.386(7)
C24 H24 0.9500
C25 C26 1.393(8)
C25 C28 1.522(8)
C26 C27 1.387(8)
C26 H26 0.9500
C27 H27 0.9500
C28 N7 1.500(7)
C28 H28A 0.9900
C28 H28B 0.9900
C29 N4 1.504(6)
C29 C30 1.510(6)
C29 H29A 0.9900
C29 H29B 0.9900
C30 C35 1.391(7)
C30 C31 1.393(7)
C31 C32 1.393(7)
C31 H31 0.9500
C32 C33 1.381(7)
C32 H32 0.9500
C33 C34 1.397(7)
C33 C36 1.511(7)
C34 C35 1.376(7)
C34 H34 0.9500
C35 H35 0.9500
C36 N8 1.482(6)
C36 H36A 0.9900
C36 H36B 0.9900
N2 H2C 0.9200
N2 H2D 0.9200
N3 H3C 0.9200
N3 H3D 0.9200
N4 H4C 0.9200
N4 H4D 0.9200
N6 H6C 0.9200
N6 H6D 0.9200
N7 H7C 0.9200
N7 H7D 0.9200
N8 H8C 0.9200
N8 H8D 0.9200
O1W H1C 0.8603
O1W H1D 0.8595
O3W H3E 0.8581
O3W H3F 0.8544
O5W H5E 0.8597
O5W H5F 0.8576
O12W H12C 0.8672
O12W H12D 0.8646
O13W H13C 0.8663
O13W H13D 0.8637
S2 O8 1.455(4)
S2 O5 1.457(4)
S2 O7 1.457(4)
S2 O6 1.510(3)
O4W H4E 0.8844
O4W H4F 0.8804
O14W H14A 0.8656
O14W H14B 0.8637
O16W H16B 0.8587
O16W H16C 0.8633
O17W H17A 0.8547
O17W H17B 0.8526
S3 O9 1.449(4)
S3 O11 1.458(4)
S3 O12 1.461(4)
S3 O10 1.496(3)
O2W H2E 0.8573
O2W H2F 0.8558
O8W H8E 0.8603
O8W H8F 0.8580
S1 O4 1.454(4)
S1 O2 1.455(4)
S1 O3 1.464(4)
S1 O1 1.501(3)
O10W H10C 0.8501
O10W H10D 0.8699
O15W H15B 0.8603
O15W H15C 0.8676
O7W H7E 0.8604
O7W H7F 0.8671
O9W H9D 0.8690
O9W H9C 0.8612
O9W H9D 0.8690
O11W H11E 0.8631
O11W H11F 0.8711
O6W H6E 0.8618
O6W H6F 0.7573

loop_
_geom_hbond_atom_site_label_D
_geom_hbond_atom_site_label_H
_geom_hbond_atom_site_label_A
_geom_hbond_distance_DH
_geom_hbond_distance_HA
_geom_hbond_distance_DA
_geom_hbond_angle_DHA
_geom_hbond_site_symmetry_A
N2 H2C O6 0.92 1.86 2.782(5) 176.7 .
N2 H2C O7 0.92 2.51 3.072(5) 119.5 .
N2 H2D O1 0.92 1.90 2.806(5) 168.4 .
N3 H3C O6 0.92 1.84 2.750(5) 168.5 .
N3 H3D O10 0.92 1.88 2.800(5) 177.0 .
N3 H3D O12 0.92 2.52 3.026(5) 115.3 .
N4 H4C O1 0.92 1.89 2.805(5) 172.8 .
N4 H4C O2 0.92 2.60 3.158(5) 119.4 .
N4 H4D O10 0.92 1.95 2.861(5) 172.0 .
N6 H6C O8W 0.92 1.91 2.789(5) 159.3 .
N6 H6D O5W 0.92 1.88 2.774(6) 162.9 .
N7 H7C O5W 0.92 1.86 2.776(5) 171.4 .
N7 H7D O3W 0.92 1.92 2.831(5) 169.3 .
N8 H8C O8W 0.92 1.95 2.842(5) 161.6 .
N8 H8D O3W 0.92 1.91 2.817(5) 169.2 .
O1W H1C O2W 0.86 2.19 2.828(5) 131.2 .
O1W H1D O1 0.86 1.89 2.720(4) 160.5 .
O3W H3E O12W 0.86 1.96 2.800(7) 166.7 3_646
O3W H3F O2W 0.85 1.87 2.685(5) 160.4 .
O5W H5E O4W 0.86 1.81 2.662(5) 174.0 .
O5W H5F O15W 0.86 1.95 2.776(6) 162.7 .
O12W H12C O17W 0.87 2.44 3.113(9) 134.8 8_665
O12W H12D O10W 0.86 1.83 2.646(7) 156.1 3_656
O13W H13C O12W 0.87 2.14 2.931(8) 152.4 .
O13W H13D O5 0.86 1.92 2.764(6) 167.1 8_665
O4W H4E O1W 0.88 2.05 2.793(5) 141.7 .
O4W H4F O6 0.88 1.86 2.701(4) 159.6 .
O14W H14A O17W 0.87 1.86 2.682(7) 159.0 .
O16W H16C O7 0.86 1.86 2.715(7) 170.1 .
O17W H17B O9W 0.85 1.89 2.696(7) 157.0 3_656
O2W H2E O4W 0.86 1.99 2.790(5) 154.7 .
O2W H2F O10 0.86 1.90 2.707(4) 157.8 .
O8W H8E O4 0.86 1.84 2.673(5) 161.5 5_667
O8W H8F O1W 0.86 1.86 2.687(5) 161.8 .
O10W H10C O3 0.85 1.96 2.802(6) 173.1 4_557
O10W H10D O9 0.87 1.93 2.785(6) 167.1 .
O15W H15B O14W 0.86 1.92 2.723(8) 153.9 .
O15W H15C O13W 0.87 2.02 2.837(8) 157.4 .
O7W H7E O11 0.86 1.88 2.735(5) 169.5 .
O7W H7F O11 0.87 2.09 2.905(6) 155.8 5_657
O7W H7F O12 0.87 2.51 3.229(6) 140.2 5_657
O9W H9C O6W 0.86 1.89 2.753(6) 179.3 4_557
O9W H9D O9 0.87 2.05 2.864(6) 155.0 .
O11W H11E O15W 0.86 2.18 2.892(7) 140.2 3_646
O11W H11F O12 0.87 1.94 2.792(6) 167.7 .
O6W H6E O7W 0.86 1.91 2.752(5) 166.4 4_457
O6W H6F O3 0.76 2.08 2.833(5) 177.9 .

loop_
_geom_torsion_atom_site_label_1
_geom_torsion_atom_site_label_2
_geom_torsion_atom_site_label_3
_geom_torsion_atom_site_label_4
_geom_torsion
N1 C1 C2 N2 56.5(5)
N1 C3 C4 N3 56.8(5)
N1 C5 C6 N4 53.3(5)
N5 C7 C8 N6 59.6(7)
N5 C9 C10 N7 56.3(6)
N5 C11 C12 N8 59.9(6)
N2 C13 C14 C19 90.3(5)
N2 C13 C14 C15 -91.7(5)
C19 C14 C15 C16 -1.5(7)
C13 C14 C15 C16 -179.5(4)
C14 C15 C16 C17 -0.3(7)
C15 C16 C17 C18 1.9(7)
C15 C16 C17 C20 -177.8(4)
C16 C17 C18 C19 -1.7(7)
C20 C17 C18 C19 178.0(4)
C15 C14 C19 C18 1.7(7)
C13 C14 C19 C18 179.7(4)
C17 C18 C19 C14 -0.1(7)
C16 C17 C20 N6 79.2(6)
C18 C17 C20 N6 -100.5(5)
N3 C21 C22 C23 -94.3(5)
N3 C21 C22 C27 85.6(5)
C27 C22 C23 C24 -1.9(7)
C21 C22 C23 C24 177.9(4)
C22 C23 C24 C25 -0.2(7)
C23 C24 C25 C26 2.6(7)
C23 C24 C25 C28 -177.3(5)
C24 C25 C26 C27 -2.8(7)
C28 C25 C26 C27 177.1(4)
C25 C26 C27 C22 0.6(7)
C23 C22 C27 C26 1.7(7)
C21 C22 C27 C26 -178.1(4)
C24 C25 C28 N7 91.9(6)
C26 C25 C28 N7 -88.0(6)
N4 C29 C30 C35 -92.3(5)
N4 C29 C30 C31 86.3(5)
C35 C30 C31 C32 0.8(7)
C29 C30 C31 C32 -177.8(4)
C30 C31 C32 C33 0.9(7)
C31 C32 C33 C34 -2.4(7)
C31 C32 C33 C36 178.1(4)
C32 C33 C34 C35 2.2(7)
C36 C33 C34 C35 -178.3(4)
C33 C34 C35 C30 -0.6(7)
C31 C30 C35 C34 -0.9(7)
C29 C30 C35 C34 177.6(4)
C32 C33 C36 N8 -95.2(5)
C34 C33 C36 N8 85.3(6)
C4 C3 N1 C1 64.4(5)
C4 C3 N1 C5 -176.3(4)
C2 C1 N1 C3 -171.7(4)
C2 C1 N1 C5 69.1(5)
C6 C5 N1 C3 64.2(5)
C6 C5 N1 C1 -176.1(4)
C1 C2 N2 C13 158.5(4)
C14 C13 N2 C2 178.2(4)
C22 C21 N3 C4 -179.3(4)
C3 C4 N3 C21 159.2(4)
C5 C6 N4 C29 159.5(4)
C30 C29 N4 C6 -178.4(4)
C10 C9 N5 C11 69.9(6)
C10 C9 N5 C7 -172.9(4)
C12 C11 N5 C9 -171.7(4)
C12 C11 N5 C7 70.3(5)
C8 C7 N5 C9 69.6(6)
C8 C7 N5 C11 -172.8(5)
C7 C8 N6 C20 163.3(5)
C17 C20 N6 C8 174.8(5)
C9 C10 N7 C28 153.7(5)
C25 C28 N7 C10 175.3(4)
C33 C36 N8 C12 173.2(4)
C11 C12 N8 C36 157.8(4)
